data_7019233
loop_
_publ_author_name
'Guard, Louise M.'
'Palma, Julio L.'
'Stratton, William P.'
'Allen, Laura J.'
'Brudvig, Gary W.'
'Crabtree, Robert H.'
'Batista, Victor S.'
'Hazari, Nilay'

_publ_section_title
;
 Synthesis and computational studies of Mg complexes supported by
 2,2':6,2''-terpyridine ligands.
;
_journal_issue 26
_journal_name_full 'Dalton transactions (Cambridge, England : 2003)'
_journal_page_first 8098
_journal_page_last 8110
_journal_paper_doi 10.1039/c2dt12426b
_journal_volume 41
_journal_year 2012
_chemical_formula_moiety 'Br2 Mg N3 C27 H35'
_chemical_formula_sum 'C27 H35 Br2 Mg N3'
_chemical_formula_weight 585.71
_space_group_IT_number 154
_symmetry_cell_setting trigonal
_symmetry_Int_Tables_number 154
_symmetry_space_group_name_Hall 'P 32 2"'
_symmetry_space_group_name_H-M 'P 32 2 1'
_atom_sites_solution_hydrogens geom
_atom_sites_solution_primary direct
_atom_sites_solution_secondary difmap
_cell_angle_alpha 90.0000
_cell_angle_beta 90.0000
_cell_angle_gamma 120.0000
_cell_formula_units_Z 3
_cell_length_a 12.5029(20)
_cell_length_b 12.5029(20)
_cell_length_c 15.991(3)
_cell_measurement_reflns_used 11997
_cell_measurement_temperature 223
_cell_measurement_theta_max 24.65
_cell_measurement_theta_min 3.17
_cell_volume 2164.8(6)
_computing_cell_refinement PROCESS-AUTO
_computing_data_collection PROCESS-AUTO
_computing_data_reduction CrystalClear
_computing_molecular_graphics 'CrystalStructure 4.0'
_computing_publication_material 'CrystalStructure 4.0 (Rigaku, 2010)'
_computing_structure_refinement 'SHELXL97 (Sheldrick, 1997)'
_computing_structure_solution 'SIR92 (Altomare, et al., 1994)'
_diffrn_ambient_temperature 223
_diffrn_detector_area_resol_mean 6.849
_diffrn_measured_fraction_theta_full 0.993
_diffrn_measured_fraction_theta_max 0.993
_diffrn_measurement_device_type 'Rigaku Mercury275R CCD (SCX mini)'
_diffrn_measurement_method \w
_diffrn_radiation_type 'Mo K\a'
_diffrn_radiation_wavelength 0.71075
_diffrn_reflns_av_R_equivalents 0.0590
_diffrn_reflns_limit_h_max 14
_diffrn_reflns_limit_h_min -14
_diffrn_reflns_limit_k_max 14
_diffrn_reflns_limit_k_min -14
_diffrn_reflns_limit_l_max 18
_diffrn_reflns_limit_l_min -18
_diffrn_reflns_number 13546
_diffrn_reflns_theta_full 24.40
_diffrn_reflns_theta_max 24.40
_diffrn_standards_number 0
_exptl_absorpt_coefficient_mu 2.857
_exptl_absorpt_correction_T_max 0.565
_exptl_absorpt_correction_T_min 0.420
_exptl_absorpt_correction_type multi-scan
_exptl_absorpt_process_details 'Jacobson, R. (1998) Private communication'
_exptl_crystal_colour Colorless
_exptl_crystal_density_diffrn 1.348
_exptl_crystal_density_method 'not measured'
_exptl_crystal_description Prism
_exptl_crystal_F_000 900.00
_exptl_crystal_size_max 0.20
_exptl_crystal_size_mid 0.20
_exptl_crystal_size_min 0.20
_refine_diff_density_max 0.410
_refine_diff_density_min -0.330
_refine_ls_abs_structure_details 'Flack, H. D. (1983), Acta Cryst. A39, 876-881. 1019 Friedel Pairs'
_refine_ls_abs_structure_Flack 0.038(16)
_refine_ls_extinction_method none
_refine_ls_goodness_of_fit_ref 1.088
_refine_ls_hydrogen_treatment constr
_refine_ls_number_parameters 171
_refine_ls_number_reflns 2392
_refine_ls_number_restraints 0
_refine_ls_R_factor_gt 0.0424
_refine_ls_shift/su_max 0.002
_refine_ls_structure_factor_coef Fsqd
_refine_ls_weighting_details 'w = 1/[\s^2^(Fo^2^)+(0.0424P)^2^+1.1135P] where P=(Fo^2^+2Fc^2^)/3'
_refine_ls_weighting_scheme calc
_refine_ls_wR_factor_ref 0.0931
_reflns_number_gt 2093
_reflns_number_total 2392
_reflns_threshold_expression F^2^>2.0\s(F^2^)
_cod_data_source_file c2dt12426b.txt
_cod_data_source_block '_Compound5b'
_cod_original_cell_volume 2164.9(6)
_cod_original_formula_sum 'Br2 Mg N3 C27 H35'
_cod_database_code 7019233

loop_
_symmetry_equiv_pos_site_id
_symmetry_equiv_pos_as_xyz
1 +X,+Y,+Z
2 -Y,+X-Y,2/3+Z
3 -X+Y,-X,1/3+Z
4 +Y,+X,-Z
5 +X-Y,-Y,1/3-Z
6 -X,-X+Y,2/3-Z

loop_
_atom_site_label
_atom_site_type_symbol
_atom_site_fract_x
_atom_site_fract_y
_atom_site_fract_z
_atom_site_U_iso_or_equiv
_atom_site_adp_type
_atom_site_occupancy
_atom_site_symmetry_multiplicity
_atom_site_calc_flag
_atom_site_refinement_flags
Br(1) Br 0.26164(6) 0.17783(5) 1.21309(3) 0.0611(2) Uani 1.00 6 d .
Mg(2) Mg 0.27942(17) 0.0000 1.1667 0.0312(4) Uani 1.00 3 d S
N(1) N 0.4482(3) 0.0000 1.1667 0.0307(10) Uani 1.00 3 d S
N(2) N 0.3634(3) 0.0716(4) 1.0467(2) 0.0353(8) Uani 1.00 6 d .
C(1) C 0.5192(4) 0.0335(4) 1.0980(2) 0.0318(9) Uani 1.00 6 d .
C(2) C 0.6280(4) 0.0298(4) 1.0951(3) 0.0367(10) Uani 1.00 6 d .
C(3) C 0.6696(5) 0.0000 1.1667 0.0401(14) Uani 1.00 3 d S
C(4) C 0.4688(4) 0.0727(4) 1.0275(3) 0.0323(10) Uani 1.00 6 d .
C(5) C 0.5259(4) 0.1158(5) 0.9525(3) 0.0389(11) Uani 1.00 6 d .
C(6) C 0.4790(4) 0.1618(5) 0.8929(3) 0.0459(12) Uani 1.00 6 d .
C(7) C 0.3720(5) 0.1608(5) 0.9141(3) 0.0465(12) Uani 1.00 6 d .
C(8) C 0.3177(4) 0.1155(5) 0.9901(3) 0.0475(12) Uani 1.00 6 d .
C(9) C 0.7928(6) 0.0000 1.1667 0.0531(20) Uani 1.00 3 d S
C(10) C 0.7754(17) -0.1018(18) 1.1003(10) 0.092(5) Uani 0.50 6 d P
C(11) C 0.8503(15) 0.018(2) 1.0863(9) 0.085(5) Uani 0.50 6 d P
C(12) C 0.8902(10) 0.1199(16) 1.1302(10) 0.086(5) Uani 0.50 6 d P
C(13) C 0.5422(6) 0.2123(7) 0.8092(3) 0.0679(18) Uani 1.00 6 d .
C(14) C 0.5647(10) 0.1182(10) 0.7658(4) 0.127(3) Uani 1.00 6 d .
C(15) C 0.4698(9) 0.2476(13) 0.7527(5) 0.165(6) Uani 1.00 6 d .
C(16) C 0.6670(8) 0.3204(9) 0.8266(6) 0.134(4) Uani 1.00 6 d .
H(5) H 0.5989 0.1145 0.9408 0.047 Uiso 1.00 6 calc R
H(2) H 0.6731 0.0475 1.0450 0.044 Uiso 1.00 6 calc R
H(8) H 0.2443 0.1156 1.0029 0.057 Uiso 1.00 6 calc R
H(7) H 0.3359 0.1912 0.8763 0.056 Uiso 1.00 6 calc R
H(14A) H 0.6156 0.0985 0.8010 0.153 Uiso 1.00 6 calc R
H(14B) H 0.6065 0.1518 0.7130 0.153 Uiso 1.00 6 calc R
H(14C) H 0.4863 0.0439 0.7553 0.153 Uiso 1.00 6 calc R
H(15A) H 0.5149 0.2806 0.7009 0.198 Uiso 1.00 6 calc R
H(15B) H 0.4572 0.3098 0.7798 0.198 Uiso 1.00 6 calc R
H(15C) H 0.3905 0.1754 0.7408 0.198 Uiso 1.00 6 calc R
H(16A) H 0.7092 0.3552 0.7742 0.161 Uiso 1.00 6 calc R
H(16B) H 0.7146 0.2937 0.8595 0.161 Uiso 1.00 6 calc R
H(16C) H 0.6582 0.3824 0.8573 0.161 Uiso 1.00 6 calc R
H(10A) H 0.8463 -0.1138 1.1023 0.111 Uiso 0.50 6 calc R
H(10B) H 0.7682 -0.0749 1.0448 0.111 Uiso 0.50 6 calc R
H(10C) H 0.7012 -0.1790 1.1134 0.111 Uiso 0.50 6 calc R
H(11A) H 0.8805 0.1027 1.0682 0.102 Uiso 0.50 6 calc R
H(11B) H 0.7905 -0.0381 1.0462 0.102 Uiso 0.50 6 calc R
H(11C) H 0.9188 0.0029 1.0902 0.102 Uiso 0.50 6 calc R
H(12A) H 0.9035 0.1872 1.1669 0.103 Uiso 0.50 6 calc R
H(12B) H 0.8637 0.1318 1.0758 0.103 Uiso 0.50 6 calc R
H(12C) H 0.9667 0.1182 1.1244 0.103 Uiso 0.50 6 calc R

loop_
_atom_site_aniso_label
_atom_site_aniso_U_11
_atom_site_aniso_U_22
_atom_site_aniso_U_33
_atom_site_aniso_U_12
_atom_site_aniso_U_13
_atom_site_aniso_U_23
Br(1) 0.0909(5) 0.0561(4) 0.0556(3) 0.0512(4) 0.0044(3) -0.0030(3)
Mg(2) 0.0296(7) 0.0377(11) 0.0291(9) 0.0188(5) 0.0010(4) 0.0020(8)
N(1) 0.0268(17) 0.040(3) 0.030(2) 0.0198(15) -0.0002(12) -0.000(2)
N(2) 0.033(2) 0.046(2) 0.0290(16) 0.0218(17) -0.0013(16) 0.0047(17)
C(1) 0.032(2) 0.034(2) 0.029(2) 0.016(2) -0.0007(17) 0.0029(20)
C(2) 0.034(3) 0.044(3) 0.036(2) 0.023(2) 0.006(2) 0.006(2)
C(3) 0.037(2) 0.054(4) 0.036(3) 0.027(2) 0.0062(16) 0.012(3)
C(4) 0.024(2) 0.034(2) 0.034(2) 0.0114(19) 0.0030(19) -0.0001(19)
C(5) 0.031(2) 0.055(3) 0.035(2) 0.025(2) -0.001(2) 0.003(2)
C(6) 0.035(3) 0.068(4) 0.034(2) 0.026(3) 0.008(2) 0.013(2)
C(7) 0.040(3) 0.069(3) 0.035(2) 0.030(3) -0.003(2) 0.012(2)
C(8) 0.035(3) 0.073(3) 0.042(2) 0.033(2) 0.004(2) 0.008(3)
C(9) 0.042(3) 0.091(6) 0.043(4) 0.046(3) 0.0134(19) 0.027(4)
C(10) 0.102(12) 0.113(13) 0.109(11) 0.089(11) 0.017(10) 0.013(11)
C(11) 0.067(11) 0.145(17) 0.080(9) 0.080(12) 0.016(8) 0.025(11)
C(12) 0.033(6) 0.115(12) 0.103(11) 0.033(8) 0.012(7) 0.061(10)
C(13) 0.063(4) 0.122(5) 0.040(3) 0.062(4) 0.016(3) 0.034(3)
C(14) 0.162(9) 0.202(10) 0.053(4) 0.118(8) 0.048(5) 0.026(5)
C(15) 0.151(8) 0.354(17) 0.070(4) 0.187(10) 0.066(5) 0.121(7)
C(16) 0.078(6) 0.151(8) 0.119(7) 0.016(6) 0.046(5) 0.066(6)

loop_
_atom_type_symbol
_atom_type_description
_atom_type_scat_dispersion_real
_atom_type_scat_dispersion_imag
_atom_type_scat_source
Br Br -0.290 2.459
;
International Tables for Crystallography
(1992, Vol. C, Tables 4.2.6.8 and 6.1.1.4)
;
Mg Mg 0.049 0.036
;
International Tables for Crystallography
(1992, Vol. C, Tables 4.2.6.8 and 6.1.1.4)
;
N N 0.006 0.003
;
International Tables for Crystallography
(1992, Vol. C, Tables 4.2.6.8 and 6.1.1.4)
;
C C 0.003 0.002
;
International Tables for Crystallography
(1992, Vol. C, Tables 4.2.6.8 and 6.1.1.4)
;
H H 0.000 0.000
;
International Tables for Crystallography
(1992, Vol. C, Table 6.1.1.4)
;

loop_
_geom_angle_atom_site_label_1
_geom_angle_atom_site_label_2
_geom_angle_atom_site_label_3
_geom_angle
_geom_angle_publ_flag
Br(1) Mg(2) N(1) 122.88(4) yes
Br(1) Mg(2) N(2) 97.97(13) yes
N(1) Mg(2) N(2) 73.79(14) yes
Mg(2) N(1) C(1) 120.4(3) yes
Mg(2) N(2) C(4) 118.5(3) yes
Mg(2) N(2) C(8) 123.9(4) yes
C(4) N(2) C(8) 117.6(4) yes
N(1) C(1) C(2) 121.7(4) yes
N(1) C(1) C(4) 113.6(4) yes
C(2) C(1) C(4) 124.7(4) yes
C(1) C(2) C(3) 119.3(4) yes
C(2) C(3) C(9) 120.7(3) yes
N(2) C(4) C(1) 113.4(4) yes
N(2) C(4) C(5) 121.4(5) yes
C(1) C(4) C(5) 124.9(5) yes
C(4) C(5) C(6) 121.6(5) yes
C(5) C(6) C(7) 116.0(4) yes
C(5) C(6) C(13) 122.5(6) yes
C(7) C(6) C(13) 121.5(6) yes
C(6) C(7) C(8) 120.1(6) yes
N(2) C(8) C(7) 123.3(6) yes
C(3) C(9) C(10) 105.3(8) yes
C(3) C(9) C(11) 114.9(9) yes
C(3) C(9) C(12) 108.3(8) yes
C(10) C(9) C(11) 52.1(11) yes
C(10) C(9) C(12) 105.0(9) yes
C(11) C(9) C(12) 53.1(11) yes
C(9) C(10) C(11) 58.0(11) yes
C(9) C(11) C(10) 69.9(11) yes
C(9) C(11) C(12) 66.0(11) yes
C(10) C(11) C(12) 135.6(15) yes
C(9) C(12) C(11) 61.0(9) yes
C(6) C(13) C(14) 110.0(6) yes
C(6) C(13) C(15) 112.9(6) yes
C(6) C(13) C(16) 107.6(5) yes
C(14) C(13) C(15) 109.2(7) yes
C(14) C(13) C(16) 105.9(8) yes
C(15) C(13) C(16) 111.0(8) yes

loop_
_geom_bond_atom_site_label_1
_geom_bond_atom_site_label_2
_geom_bond_distance
_geom_bond_publ_flag
Br(1) Mg(2) 2.4571(14) yes
Mg(2) N(1) 2.110(4) yes
Mg(2) N(2) 2.156(3) yes
N(1) C(1) 1.342(4) yes
N(2) C(4) 1.347(7) yes
N(2) C(8) 1.326(7) yes
C(1) C(2) 1.384(8) yes
C(1) C(4) 1.489(7) yes
C(2) C(3) 1.385(6) yes
C(3) C(9) 1.540(10) yes
C(4) C(5) 1.362(6) yes
C(5) C(6) 1.385(8) yes
C(6) C(7) 1.375(9) yes
C(6) C(13) 1.522(7) yes
C(7) C(8) 1.370(6) yes
C(9) C(10) 1.59(2) yes
C(9) C(11) 1.434(16) yes
C(9) C(12) 1.498(14) yes
C(13) C(14) 1.508(16) yes
C(13) C(15) 1.493(16) yes
C(13) C(16) 1.493(9) yes
C(2) H(2) 0.940 yes
C(5) H(5) 0.940 yes
C(7) H(7) 0.940 yes
C(8) H(8) 0.940 yes
C(10) H(10A) 0.970 yes
C(10) H(10B) 0.970 yes
C(10) H(10C) 0.970 yes
C(11) H(10B) 1.288 yes
C(11) H(11A) 0.970 yes
C(11) H(11B) 0.970 yes
C(11) H(11C) 0.970 yes
C(12) H(12A) 0.970 yes
C(12) H(12B) 0.970 yes
C(12) H(12C) 0.970 yes
C(14) H(14A) 0.970 yes
C(14) H(14B) 0.970 yes
C(14) H(14C) 0.970 yes
C(15) H(15A) 0.970 yes
C(15) H(15B) 0.970 yes
C(15) H(15C) 0.970 yes
C(16) H(16A) 0.970 yes
C(16) H(16B) 0.970 yes
C(16) H(16C) 0.970 yes
H(10B) H(11B) 0.402 yes
H(11A) H(12B) 0.516 yes
